data_2104257
loop_
_publ_author_name
'Cadoni, Marcella'
'Bloise, Andrea'
'Ferraris, Giovanni'
'Merlino, Stefano'

_publ_section_title
;
 Order--disorder character and twinning in the structure of a new
 synthetic titanosilicate: (Ba,Sr)~4~Ti~6~Si~4~O~24~&#x00B7;H~2~O
;
_journal_coeditor_code CK5034
_journal_issue 6
_journal_name_full 'Acta Crystallographica Section B'
_journal_page_first 669
_journal_page_last 675
_journal_paper_doi 10.1107/S0108768108032631
_journal_volume 64
_journal_year 2008
_chemical_formula_moiety '(Ba,Sr)4 Ti6 Si4 O24 (H2 O)'
_chemical_formula_sum 'Ba4 H2 O25 Si4 Ti6'
_chemical_formula_weight 1351.14
_chemical_name_common 'Tetrabarium Hexatitanium Tetrasilicate Monohydrate'
_chemical_name_systematic 'Tetrabarium Hexatitanium Tetrasilicate Monohydrate'
_space_group_IT_number 65
_symmetry_cell_setting orthorhombic
_symmetry_space_group_name_Hall '-C 2 2'
_symmetry_space_group_name_H-M 'C m m m'
_atom_sites_solution_hydrogens geom
_atom_sites_solution_primary direct
_atom_sites_solution_secondary difmap
_audit_creation_method SHELXL-97
_cell_angle_alpha 90.00
_cell_angle_beta 90.00
_cell_angle_gamma 90.00
_cell_formula_units_Z 4
_cell_length_a 5.906(2)
_cell_length_b 20.618(8)
_cell_length_c 16.719(6)
_cell_measurement_reflns_used 1411
_cell_measurement_temperature 293(2)
_cell_measurement_theta_max 27.87
_cell_measurement_theta_min 1.22
_cell_volume 2035.9(13)
_computing_molecular_graphics 'ATOMS 6.2'
_computing_structure_refinement 'SHELXL-97 (Sheldrick, 1997)'
_computing_structure_solution 'SHELXL-97 (Sheldrick, 1990)'
_diffrn_ambient_temperature 293(2)
_diffrn_measured_fraction_theta_full 1.000
_diffrn_measured_fraction_theta_max 1.000
_diffrn_measurement_device_type 'Bruker-AXS Smart Apex'
_diffrn_measurement_method phi/omega
_diffrn_radiation_monochromator graphite
_diffrn_radiation_type MoK\a
_diffrn_radiation_wavelength 0.71073
_diffrn_reflns_av_R_equivalents 0.3385
_diffrn_reflns_av_sigmaI/netI 0.1445
_diffrn_reflns_limit_h_max 7
_diffrn_reflns_limit_h_min -7
_diffrn_reflns_limit_k_max 26
_diffrn_reflns_limit_k_min -26
_diffrn_reflns_limit_l_max 21
_diffrn_reflns_limit_l_min -21
_diffrn_reflns_number 10044
_diffrn_reflns_theta_full 27.87
_diffrn_reflns_theta_max 27.87
_diffrn_reflns_theta_min 1.22
_exptl_absorpt_coefficient_mu 10.180
_exptl_absorpt_correction_T_max 0.9050
_exptl_absorpt_correction_T_min 0.3626
_exptl_absorpt_correction_type multi-scan
_exptl_absorpt_process_details 'Bruker SADABS'
_exptl_crystal_colour 'opaque grey'
_exptl_crystal_density_diffrn 4.408
_exptl_crystal_density_method 'not measured'
_exptl_crystal_description prismatic
_exptl_crystal_F_000 2456
_exptl_crystal_size_max 0.13
_exptl_crystal_size_mid 0.01
_exptl_crystal_size_min 0.01
_refine_diff_density_max 3.695
_refine_diff_density_min -4.119
_refine_ls_extinction_coef 0.0015(2)
_refine_ls_extinction_expression Fc^*^=kFc[1+0.001xFc^2^\l^3^/sin(2\q)]^-1/4^
_refine_ls_extinction_method SHELXL
_refine_ls_goodness_of_fit_ref 1.041
_refine_ls_hydrogen_treatment mixed
_refine_ls_matrix_type full
_refine_ls_number_parameters 96
_refine_ls_number_reflns 1411
_refine_ls_number_restraints 0
_refine_ls_restrained_S_all 1.041
_refine_ls_R_factor_all 0.1700
_refine_ls_R_factor_gt 0.0886
_refine_ls_shift/su_max 0.000
_refine_ls_shift/su_mean 0.000
_refine_ls_structure_factor_coef Fsqd
_refine_ls_weighting_details 'calc w=1/[\s^2^(Fo^2^)+(0.0966P)^2^+0.0000P] where P=(Fo^2^+2Fc^2^)/3'
_refine_ls_weighting_scheme calc
_refine_ls_wR_factor_gt 0.1955
_refine_ls_wR_factor_ref 0.2388
_reflns_number_gt 692
_reflns_number_total 1411
_reflns_threshold_expression >2sigma(I)
_cod_data_source_file ck5034.cif
_cod_data_source_block I
_cod_database_code 2104257
_cod_database_fobs_code 2104257

loop_
_symmetry_equiv_pos_as_xyz
'x, y, z'
'-x, -y, z'
'x, -y, -z'
'-x, y, -z'
'x+1/2, y+1/2, z'
'-x+1/2, -y+1/2, z'
'x+1/2, -y+1/2, -z'
'-x+1/2, y+1/2, -z'
'-x, -y, -z'
'x, y, -z'
'-x, y, z'
'x, -y, z'
'-x+1/2, -y+1/2, -z'
'x+1/2, y+1/2, -z'
'-x+1/2, y+1/2, z'
'x+1/2, -y+1/2, z'

loop_
_atom_site_type_symbol
_atom_site_label
_atom_site_fract_x
_atom_site_fract_y
_atom_site_fract_z
_atom_site_U_iso_or_equiv
_atom_site_adp_type
_atom_site_calc_flag
_atom_site_refinement_flags
_atom_site_occupancy
Ba Ba1 0.0000 0.09937(9) 0.12451(13) 0.0129(6) Uani d S 1
Ba Ba2 0.2426(4) 0.15065(17) 0.3758(2) 0.0241(8) Uani d P 0.50
Ti Ti1 0.2500 0.2500 0.0000 0.008(2) Uani d S 1
Ti Ti2 0.5000 0.0000 0.5000 0.010(3) Uani d S 1
Ti Ti3 0.0000 0.0000 0.5000 0.013(3) Uani d S 1
Ti Ti4 0.0000 0.2601(3) -0.1978(4) 0.0138(15) Uani d S 1
Ti Ti5 0.7571(12) 0.0000 0.3017(5) 0.033(3) Uani d S 1
Si Si1 0.252(3) -0.1380(9) 0.5000 0.014(4) Uiso d SP 0.50
Si Si2 -0.2500 0.2500 -0.3676(11) 0.014(4) Uiso d SP 0.50
Si Si3 0.5000 0.0000 0.1336(6) 0.002(2) Uiso d S 1
Si Si4 0.5000 0.1113(5) 0.0000 0.006(2) Uiso d S 1
O O1 0.5000 0.0638(11) 0.0769(13) 0.011(5) Uiso d S 1
O O2 0.0000 0.2444(10) -0.0780(16) 0.008(6) Uiso d S 1
O O3 0.5000 0.0633(15) 0.3053(16) 0.019(6) Uani d S 1
O O4 0.0000 0.2525(10) -0.317(2) 0.018(8) Uiso d S 1
O O5 1.0000 -0.0622(11) 0.2971(14) 0.009(5) Uiso d S 1
O O6 0.0000 -0.099(2) 0.5000 0.018(8) Uani d S 1
O O7 0.5000 -0.0969(19) 0.5000 0.015(7) Uani d S 1
O O8 0.753(3) 0.0000 0.4225(17) 0.015(8) Uani d S 1
O O9 0.250(2) 0.1875(11) -0.1991(13) 0.013(5) Uiso d . 1
O O10 0.734(3) 0.0000 0.1803(16) 0.006(6) Uiso d S 1
O O11 0.273(4) 0.1537(14) 0.0000 0.008(5) Uiso d S 1
O O12 0.246(5) 0.1849(16) 0.424(2) 0.015(7) Uiso d P 0.50
O OW1 0.0000 0.0000 0.0000 0.053(19) Uiso d S 1
O OW2 0.2500 0.2500 0.5000 0.014(13) Uiso d SP 0.50

loop_
_atom_site_aniso_label
_atom_site_aniso_U_11
_atom_site_aniso_U_22
_atom_site_aniso_U_33
_atom_site_aniso_U_12
_atom_site_aniso_U_13
_atom_site_aniso_U_23
Ba1 0.0090(9) 0.0156(10) 0.0141(9) 0.000 0.000 -0.0006(8)
Ba2 0.0121(15) 0.0314(17) 0.0288(15) -0.0009(10) -0.0022(12) 0.0035(15)
Ti1 0.005(7) 0.008(5) 0.010(5) 0.001(2) 0.000 0.000
Ti2 0.005(7) 0.019(7) 0.006(5) 0.000 0.000 0.000
Ti3 0.009(8) 0.018(7) 0.011(6) 0.000 0.000 0.000
Ti4 0.017(4) 0.017(3) 0.008(3) 0.000 0.000 0.000(2)
Ti5 0.024(5) 0.070(7) 0.004(3) 0.000 -0.001(2) 0.000
O3 0.005(10) 0.035(14) 0.016(11) 0.000 0.000 0.004(9)
O6 0.015(16) 0.023(16) 0.016(15) 0.000 0.000 0.000
O7 0.009(15) 0.020(15) 0.016(14) 0.000 0.000 0.000
O8 0.008(12) 0.029(14) 0.008(10) 0.000 -0.004(7) 0.000

loop_
_atom_type_symbol
_atom_type_description
_atom_type_scat_dispersion_real
_atom_type_scat_dispersion_imag
_atom_type_scat_source
Ba Ba -0.3244 2.2819 'International Tables Vol C Tables 4.2.6.8 and 6.1.1.4'
O O 0.0106 0.0060 'International Tables Vol C Tables 4.2.6.8 and 6.1.1.4'
Si Si 0.0817 0.0704 'International Tables Vol C Tables 4.2.6.8 and 6.1.1.4'
Ti Ti 0.2776 0.4457 'International Tables Vol C Tables 4.2.6.8 and 6.1.1.4'
H H 0.0000 0.0000 'International Tables Vol C Tables 4.2.6.8 and 6.1.1.4'

loop_
_geom_angle_atom_site_label_1
_geom_angle_atom_site_label_2
_geom_angle_atom_site_label_3
_geom_angle_site_symmetry_1
_geom_angle_site_symmetry_3
_geom_angle
O9 Ba1 O9 10 4 67.6(7)
O9 Ba1 O10 10 1_455 132.1(7)
O9 Ba1 O10 4 1_455 91.9(6)
O9 Ba1 O10 10 2_655 91.9(6)
O9 Ba1 O10 4 2_655 132.1(7)
O10 Ba1 O10 1_455 2_655 69.8(7)
O9 Ba1 O11 10 11 112.8(7)
O9 Ba1 O11 4 11 76.1(6)
O10 Ba1 O11 1_455 11 102.6(7)
O10 Ba1 O11 2_655 11 149.5(7)
O9 Ba1 O11 10 . 76.1(6)
O9 Ba1 O11 4 . 112.8(7)
O10 Ba1 O11 1_455 . 149.5(7)
O10 Ba1 O11 2_655 . 102.6(7)
O11 Ba1 O11 11 . 68.5(8)
O9 Ba1 OW1 10 . 144.6(4)
O9 Ba1 OW1 4 . 144.6(4)
O10 Ba1 OW1 1_455 . 73.6(5)
O10 Ba1 OW1 2_655 . 73.6(5)
O11 Ba1 OW1 11 . 75.9(5)
O11 Ba1 OW1 . . 75.9(5)
O9 Ba1 O5 10 2_655 73.9(6)
O9 Ba1 O5 4 2_655 73.9(6)
O10 Ba1 O5 1_455 2_655 58.7(7)
O10 Ba1 O5 2_655 2_655 58.7(7)
O11 Ba1 O5 11 2_655 143.5(4)
O11 Ba1 O5 . 2_655 143.5(4)
OW1 Ba1 O5 . 2_655 120.6(4)
O9 Ba1 O2 10 10 57.0(6)
O9 Ba1 O2 4 10 57.0(6)
O10 Ba1 O2 1_455 10 143.9(3)
O10 Ba1 O2 2_655 10 143.9(3)
O11 Ba1 O2 11 10 55.8(7)
O11 Ba1 O2 . 10 55.8(7)
OW1 Ba1 O2 . 10 120.0(5)
O5 Ba1 O2 2_655 10 119.5(7)
O9 Ba1 O1 10 1_455 143.2(5)
O9 Ba1 O1 4 1_455 75.9(5)
O10 Ba1 O1 1_455 1_455 51.3(6)
O10 Ba1 O1 2_655 1_455 116.7(5)
O11 Ba1 O1 11 1_455 51.6(6)
O11 Ba1 O1 . 1_455 115.8(5)
OW1 Ba1 O1 . 1_455 69.9(4)
O5 Ba1 O1 2_655 1_455 100.6(4)
O2 Ba1 O1 10 1_455 99.3(4)
O9 Ba1 O1 10 . 75.9(5)
O9 Ba1 O1 4 . 143.2(5)
O10 Ba1 O1 1_455 . 116.7(5)
O10 Ba1 O1 2_655 . 51.3(6)
O11 Ba1 O1 11 . 115.8(5)
O11 Ba1 O1 . . 51.6(6)
OW1 Ba1 O1 . . 69.9(4)
O5 Ba1 O1 2_655 . 100.6(4)
O2 Ba1 O1 10 . 99.3(4)
O1 Ba1 O1 1_455 . 139.8(8)
O9 Ba1 Ti4 10 10 36.3(4)
O9 Ba1 Ti4 4 10 36.3(4)
O10 Ba1 Ti4 1_455 10 125.6(4)
O10 Ba1 Ti4 2_655 10 125.6(4)
O11 Ba1 Ti4 11 10 83.4(5)
O11 Ba1 Ti4 . 10 83.4(5)
OW1 Ba1 Ti4 . 10 154.84(13)
O5 Ba1 Ti4 2_655 10 84.6(5)
O2 Ba1 Ti4 10 10 34.9(5)
O1 Ba1 Ti4 1_455 10 107.8(4)
O1 Ba1 Ti4 . 10 107.8(4)
O12 Ba2 Si2 . 7 52.5(19)
O12 Ba2 Si1 . 3_556 48.5(19)
Si2 Ba2 Si1 7 3_556 101.0(7)
O12 Ba2 O3 . . 140.8(16)
Si2 Ba2 O3 7 . 129.8(6)
Si1 Ba2 O3 3_556 . 110.0(7)
O12 Ba2 O5 . 2_655 146.4(16)
Si2 Ba2 O5 7 2_655 131.4(6)
Si1 Ba2 O5 3_556 2_655 114.7(7)
O3 Ba2 O5 . 2_655 67.8(6)
O12 Ba2 O4 . 13 77.0(18)
Si2 Ba2 O4 7 13 39.2(5)
Si1 Ba2 O4 3_556 13 116.2(8)
O3 Ba2 O4 . 13 91.0(7)
O5 Ba2 O4 2_655 13 128.9(8)
O12 Ba2 O4 . 10 77.0(18)
Si2 Ba2 O4 7 10 38.7(5)
Si1 Ba2 O4 3_556 10 118.0(8)
O3 Ba2 O4 . 10 131.8(8)
O5 Ba2 O4 2_655 10 93.7(7)
O4 Ba2 O4 13 10 66.0(3)
O12 Ba2 O6 . 9_556 72.4(19)
Si2 Ba2 O6 7 9_556 116.7(9)
Si1 Ba2 O6 3_556 9_556 38.1(5)
O3 Ba2 O6 . 9_556 112.1(10)
O5 Ba2 O6 2_655 9_556 80.1(7)
O4 Ba2 O6 13 9_556 149.4(9)
O4 Ba2 O6 10 9_556 107.4(8)
O12 Ba2 O7 . 9_656 72.1(18)
Si2 Ba2 O7 7 9_656 115.6(8)
Si1 Ba2 O7 3_556 9_656 37.0(5)
O3 Ba2 O7 . 9_656 75.4(7)
O5 Ba2 O7 2_655 9_656 112.8(9)
O4 Ba2 O7 13 9_656 105.0(7)
O4 Ba2 O7 10 9_656 149.1(9)
O6 Ba2 O7 9_556 9_656 64.4(4)
O12 Ba2 Ba2 . 11 91.2(16)
Si2 Ba2 Ba2 7 11 91.22(7)
Si1 Ba2 Ba2 3_556 11 91.5(5)
O3 Ba2 Ba2 . 11 125.2(4)
O5 Ba2 Ba2 2_655 11 57.5(3)
O4 Ba2 Ba2 13 11 124.3(3)
O4 Ba2 Ba2 10 11 58.3(3)
O6 Ba2 Ba2 9_556 11 58.5(2)
O7 Ba2 Ba2 9_656 11 122.9(2)
O12 Ba2 OW2 . . 3.3(18)
Si2 Ba2 OW2 7 . 49.2(5)
Si1 Ba2 OW2 3_556 . 51.8(5)
O3 Ba2 OW2 . . 142.1(4)
O5 Ba2 OW2 2_655 . 147.1(3)
O4 Ba2 OW2 13 . 74.5(6)
O4 Ba2 OW2 10 . 74.1(6)
O6 Ba2 OW2 9_556 . 75.0(7)
O7 Ba2 OW2 9_656 . 75.0(7)
Ba2 Ba2 OW2 11 . 90.86(5)
O12 Ba2 Ba2 . 11_655 88.8(16)
Si2 Ba2 Ba2 7 11_655 88.78(7)
Si1 Ba2 Ba2 3_556 11_655 88.5(5)
O3 Ba2 Ba2 . 11_655 54.8(4)
O5 Ba2 Ba2 2_655 11_655 122.5(3)
O4 Ba2 Ba2 13 11_655 55.7(3)
O4 Ba2 Ba2 10 11_655 121.7(3)
O6 Ba2 Ba2 9_556 11_655 121.5(2)
O7 Ba2 Ba2 9_656 11_655 57.1(2)
Ba2 Ba2 Ba2 11 11_655 180.0(3)
OW2 Ba2 Ba2 . 11_655 89.14(5)
O2 Ti1 O2 13 . 180.0000(10)
O2 Ti1 O2 13 6 82.7(12)
O2 Ti1 O2 . 6 97.3(12)
O2 Ti1 O2 13 10 97.3(12)
O2 Ti1 O2 . 10 82.7(12)
O2 Ti1 O2 6 10 180.0000(10)
O2 Ti1 O11 13 13 89.5(7)
O2 Ti1 O11 . 13 90.5(7)
O2 Ti1 O11 6 13 89.5(7)
O2 Ti1 O11 10 13 90.5(7)
O2 Ti1 O11 13 . 90.5(7)
O2 Ti1 O11 . . 89.5(7)
O2 Ti1 O11 6 . 90.5(7)
O2 Ti1 O11 10 . 89.5(7)
O11 Ti1 O11 13 . 180.0000(10)
O2 Ti1 Ti1 13 7 41.6(6)
O2 Ti1 Ti1 . 7 138.4(6)
O2 Ti1 Ti1 6 7 41.6(6)
O2 Ti1 Ti1 10 7 138.4(6)
O11 Ti1 Ti1 13 7 93.8(6)
O11 Ti1 Ti1 . 7 86.2(6)
O2 Ti1 Ti1 13 7_455 138.4(6)
O2 Ti1 Ti1 . 7_455 41.6(6)
O2 Ti1 Ti1 6 7_455 138.4(6)
O2 Ti1 Ti1 10 7_455 41.6(6)
O11 Ti1 Ti1 13 7_455 86.2(6)
O11 Ti1 Ti1 . 7_455 93.8(6)
Ti1 Ti1 Ti1 7 7_455 180.0
O2 Ti1 Ba1 13 6 48.5(6)
O2 Ti1 Ba1 . 6 131.5(6)
O2 Ti1 Ba1 6 6 91.3(6)
O2 Ti1 Ba1 10 6 88.7(6)
O11 Ti1 Ba1 13 6 41.7(4)
O11 Ti1 Ba1 . 6 138.3(4)
Ti1 Ti1 Ba1 7 6 68.451(14)
Ti1 Ti1 Ba1 7_455 6 111.549(14)
O2 Ti1 Ba1 13 13 91.3(6)
O2 Ti1 Ba1 . 13 88.7(6)
O2 Ti1 Ba1 6 13 48.5(6)
O2 Ti1 Ba1 10 13 131.5(6)
O11 Ti1 Ba1 13 13 41.7(4)
O11 Ti1 Ba1 . 13 138.3(4)
Ti1 Ti1 Ba1 7 13 68.451(14)
Ti1 Ti1 Ba1 7_455 13 111.549(14)
Ba1 Ti1 Ba1 6 13 62.38(6)
O2 Ti1 Ba1 13 10 131.5(6)
O2 Ti1 Ba1 . 10 48.5(6)
O2 Ti1 Ba1 6 10 88.7(6)
O2 Ti1 Ba1 10 10 91.3(6)
O11 Ti1 Ba1 13 10 138.3(4)
O11 Ti1 Ba1 . 10 41.7(4)
Ti1 Ti1 Ba1 7 10 111.549(14)
Ti1 Ti1 Ba1 7_455 10 68.451(14)
Ba1 Ti1 Ba1 6 10 180.00(5)
Ba1 Ti1 Ba1 13 10 117.62(6)
O2 Ti1 Ba1 13 . 88.7(6)
O2 Ti1 Ba1 . . 91.3(6)
O2 Ti1 Ba1 6 . 131.5(6)
O2 Ti1 Ba1 10 . 48.5(6)
O11 Ti1 Ba1 13 . 138.3(4)
O11 Ti1 Ba1 . . 41.7(4)
Ti1 Ti1 Ba1 7 . 111.549(14)
Ti1 Ti1 Ba1 7_455 . 68.451(14)
Ba1 Ti1 Ba1 6 . 117.62(6)
Ba1 Ti1 Ba1 13 . 180.00(5)
Ba1 Ti1 Ba1 10 . 62.38(6)
O8 Ti2 O8 10_556 2_655 180.000(2)
O8 Ti2 O8 10_556 9_656 98.2(14)
O8 Ti2 O8 2_655 9_656 81.8(14)
O8 Ti2 O8 10_556 . 81.8(14)
O8 Ti2 O8 2_655 . 98.2(14)
O8 Ti2 O8 9_656 . 180.000(3)
O8 Ti2 O7 10_556 9_656 90.000(4)
O8 Ti2 O7 2_655 9_656 90.000(4)
O8 Ti2 O7 9_656 9_656 90.000(4)
O8 Ti2 O7 . 9_656 90.000(4)
O8 Ti2 O7 10_556 . 90.000(3)
O8 Ti2 O7 2_655 . 90.000(5)
O8 Ti2 O7 9_656 . 90.000(4)
O8 Ti2 O7 . . 90.000(2)
O7 Ti2 O7 9_656 . 180.0000(10)
O8 Ti2 Ti3 10_556 . 139.1(7)
O8 Ti2 Ti3 2_655 . 40.9(7)
O8 Ti2 Ti3 9_656 . 40.9(7)
O8 Ti2 Ti3 . . 139.1(7)
O7 Ti2 Ti3 9_656 . 90.000(2)
O7 Ti2 Ti3 . . 90.000(2)
O8 Ti2 Ti3 10_556 1_655 40.9(7)
O8 Ti2 Ti3 2_655 1_655 139.1(7)
O8 Ti2 Ti3 9_656 1_655 139.1(7)
O8 Ti2 Ti3 . 1_655 40.9(7)
O7 Ti2 Ti3 9_656 1_655 90.000(2)
O7 Ti2 Ti3 . 1_655 90.000(2)
Ti3 Ti2 Ti3 . 1_655 180.0
O8 Ti2 Ba2 10_556 4_656 51.54(14)
O8 Ti2 Ba2 2_655 4_656 128.46(14)
O8 Ti2 Ba2 9_656 4_656 87.0(5)
O8 Ti2 Ba2 . 4_656 93.0(5)
O7 Ti2 Ba2 9_656 4_656 39.65(5)
O7 Ti2 Ba2 . 4_656 140.35(5)
Ti3 Ti2 Ba2 . 4_656 112.14(4)
Ti3 Ti2 Ba2 1_655 4_656 67.86(4)
O8 Ti2 Ba2 10_556 11_655 93.0(5)
O8 Ti2 Ba2 2_655 11_655 87.0(5)
O8 Ti2 Ba2 9_656 11_655 128.46(14)
O8 Ti2 Ba2 . 11_655 51.54(14)
O7 Ti2 Ba2 9_656 11_655 39.65(5)
O7 Ti2 Ba2 . 11_655 140.35(5)
Ti3 Ti2 Ba2 . 11_655 112.14(4)
Ti3 Ti2 Ba2 1_655 11_655 67.86(4)
Ba2 Ti2 Ba2 4_656 11_655 61.97(11)
O8 Ti2 Ba2 10_556 12 128.46(14)
O8 Ti2 Ba2 2_655 12 51.54(14)
O8 Ti2 Ba2 9_656 12 93.0(5)
O8 Ti2 Ba2 . 12 87.0(5)
O7 Ti2 Ba2 9_656 12 140.35(5)
O7 Ti2 Ba2 . 12 39.65(5)
Ti3 Ti2 Ba2 . 12 67.86(4)
Ti3 Ti2 Ba2 1_655 12 112.14(4)
Ba2 Ti2 Ba2 4_656 12 180.0
Ba2 Ti2 Ba2 11_655 12 118.03(11)
O8 Ti2 Ba2 10_556 10_556 87.0(5)
O8 Ti2 Ba2 2_655 10_556 93.0(5)
O8 Ti2 Ba2 9_656 10_556 51.54(14)
O8 Ti2 Ba2 . 10_556 128.46(14)
O7 Ti2 Ba2 9_656 10_556 39.65(5)
O7 Ti2 Ba2 . 10_556 140.35(5)
Ti3 Ti2 Ba2 . 10_556 67.86(4)
Ti3 Ti2 Ba2 1_655 10_556 112.14(4)
Ba2 Ti2 Ba2 4_656 10_556 44.28(8)
Ba2 Ti2 Ba2 11_655 10_556 79.29(10)
Ba2 Ti2 Ba2 12 10_556 135.72(8)
O8 Ti3 O8 9_656 1_455 180.000(2)
O8 Ti3 O8 9_656 2_655 83.3(15)
O8 Ti3 O8 1_455 2_655 96.7(15)
O8 Ti3 O8 9_656 10_456 96.7(15)
O8 Ti3 O8 1_455 10_456 83.3(15)
O8 Ti3 O8 2_655 10_456 180.000(3)
O8 Ti3 O6 9_656 9_556 90.000(4)
O8 Ti3 O6 1_455 9_556 90.000(4)
O8 Ti3 O6 2_655 9_556 90.000(4)
O8 Ti3 O6 10_456 9_556 90.000(4)
O8 Ti3 O6 9_656 . 90.000(3)
O8 Ti3 O6 1_455 . 90.000(5)
O8 Ti3 O6 2_655 . 90.000(3)
O8 Ti3 O6 10_456 . 90.000(5)
O6 Ti3 O6 9_556 . 180.0000(10)
O8 Ti3 Ti2 9_656 . 41.6(8)
O8 Ti3 Ti2 1_455 . 138.4(8)
O8 Ti3 Ti2 2_655 . 41.6(8)
O8 Ti3 Ti2 10_456 . 138.4(8)
O6 Ti3 Ti2 9_556 . 90.000(2)
O6 Ti3 Ti2 . . 90.000(2)
O8 Ti3 Ti2 9_656 1_455 138.4(8)
O8 Ti3 Ti2 1_455 1_455 41.6(8)
O8 Ti3 Ti2 2_655 1_455 138.4(8)
O8 Ti3 Ti2 10_456 1_455 41.6(8)
O6 Ti3 Ti2 9_556 1_455 90.000(2)
O6 Ti3 Ti2 . 1_455 90.000(2)
Ti2 Ti3 Ti2 . 1_455 180.0
O8 Ti3 Ba2 9_656 10_556 52.24(15)
O8 Ti3 Ba2 1_455 10_556 127.76(15)
O8 Ti3 Ba2 2_655 10_556 94.4(5)
O8 Ti3 Ba2 10_456 10_556 85.6(5)
O6 Ti3 Ba2 9_556 10_556 39.09(5)
O6 Ti3 Ba2 . 10_556 140.91(5)
Ti2 Ti3 Ba2 . 10_556 69.02(4)
Ti2 Ti3 Ba2 1_455 10_556 110.98(4)
O8 Ti3 Ba2 9_656 11 127.76(15)
O8 Ti3 Ba2 1_455 11 52.24(15)
O8 Ti3 Ba2 2_655 11 85.6(5)
O8 Ti3 Ba2 10_456 11 94.4(5)
O6 Ti3 Ba2 9_556 11 39.09(5)
O6 Ti3 Ba2 . 11 140.91(5)
Ti2 Ti3 Ba2 . 11 110.98(4)
Ti2 Ti3 Ba2 1_455 11 69.02(4)
Ba2 Ti3 Ba2 10_556 11 78.17(11)
O8 Ti3 Ba2 9_656 2 127.76(15)
O8 Ti3 Ba2 1_455 2 52.24(15)
O8 Ti3 Ba2 2_655 2 85.6(5)
O8 Ti3 Ba2 10_456 2 94.4(5)
O6 Ti3 Ba2 9_556 2 140.91(5)
O6 Ti3 Ba2 . 2 39.09(5)
Ti2 Ti3 Ba2 . 2 110.98(4)
Ti2 Ti3 Ba2 1_455 2 69.02(4)
Ba2 Ti3 Ba2 10_556 2 180.0
Ba2 Ti3 Ba2 11 2 101.83(11)
O8 Ti3 Ba2 9_656 4_556 85.6(5)
O8 Ti3 Ba2 1_455 4_556 94.4(5)
O8 Ti3 Ba2 2_655 4_556 127.76(15)
O8 Ti3 Ba2 10_456 4_556 52.24(15)
O6 Ti3 Ba2 9_556 4_556 39.09(5)
O6 Ti3 Ba2 . 4_556 140.91(5)
Ti2 Ti3 Ba2 . 4_556 110.98(4)
Ti2 Ti3 Ba2 1_455 4_556 69.02(4)
Ba2 Ti3 Ba2 10_556 4_556 41.96(8)
Ba2 Ti3 Ba2 11 4_556 62.53(11)
Ba2 Ti3 Ba2 2 4_556 138.04(8)
O9 Ti4 O9 6 16_455 107.7(13)
O9 Ti4 O4 6 . 92.0(8)
O9 Ti4 O4 16_455 . 92.0(8)
O9 Ti4 O2 6 . 96.1(8)
O9 Ti4 O2 16_455 . 96.1(8)
O4 Ti4 O2 . . 166.3(9)
O9 Ti4 O9 6 11 170.7(6)
O9 Ti4 O9 16_455 11 81.5(10)
O4 Ti4 O9 . 11 86.2(7)
O2 Ti4 O9 . 11 84.0(7)
O9 Ti4 O9 6 . 81.5(10)
O9 Ti4 O9 16_455 . 170.7(6)
O4 Ti4 O9 . . 86.2(7)
O2 Ti4 O9 . . 84.0(7)
O9 Ti4 O9 11 . 89.2(10)
O9 Ti4 Ti4 6 6_455 151.9(7)
O9 Ti4 Ti4 16_455 6_455 44.2(6)
O4 Ti4 Ti4 . 6_455 89.36(10)
O2 Ti4 Ti4 . 6_455 88.72(10)
O9 Ti4 Ti4 11 6_455 37.3(5)
O9 Ti4 Ti4 . 6_455 126.6(6)
O9 Ti4 Ti4 6 6 44.2(6)
O9 Ti4 Ti4 16_455 6 151.9(7)
O4 Ti4 Ti4 . 6 89.36(10)
O2 Ti4 Ti4 . 6 88.72(10)
O9 Ti4 Ti4 11 6 126.6(6)
O9 Ti4 Ti4 . 6 37.3(5)
Ti4 Ti4 Ti4 6_455 6 163.9(5)
O9 Ti4 Ba1 6 10 123.9(7)
O9 Ti4 Ba1 16_455 10 123.9(7)
O4 Ti4 Ba1 . 10 105.7(6)
O2 Ti4 Ba1 . 10 60.5(6)
O9 Ti4 Ba1 11 10 48.4(5)
O9 Ti4 Ba1 . 10 48.4(5)
Ti4 Ti4 Ba1 6_455 10 82.4(2)
Ti4 Ti4 Ba1 6 10 82.4(2)
O9 Ti4 Ba2 6 7_455 91.6(7)
O9 Ti4 Ba2 16_455 7_455 52.0(7)
O4 Ti4 Ba2 . 7_455 42.3(5)
O2 Ti4 Ba2 . 7_455 147.9(4)
O9 Ti4 Ba2 11 7_455 93.2(6)
O9 Ti4 Ba2 . 7_455 128.0(7)
Ti4 Ti4 Ba2 6_455 7_455 70.91(12)
Ti4 Ti4 Ba2 6 7_455 117.54(14)
Ba1 Ti4 Ba2 10 7_455 136.29(17)
O9 Ti4 Ba2 6 13 52.0(7)
O9 Ti4 Ba2 16_455 13 91.6(7)
O4 Ti4 Ba2 . 13 42.3(5)
O2 Ti4 Ba2 . 13 147.9(4)
O9 Ti4 Ba2 11 13 128.0(7)
O9 Ti4 Ba2 . 13 93.2(6)
Ti4 Ti4 Ba2 6_455 13 117.54(14)
Ti4 Ti4 Ba2 6 13 70.91(12)
Ba1 Ti4 Ba2 10 13 136.29(17)
Ba2 Ti4 Ba2 7_455 13 46.98(12)
O9 Ti4 Ba2 6 4 127.8(7)
O9 Ti4 Ba2 16_455 4 92.0(7)
O4 Ti4 Ba2 . 4 38.2(5)
O2 Ti4 Ba2 . 4 130.1(5)
O9 Ti4 Ba2 11 4 48.6(6)
O9 Ti4 Ba2 . 4 80.9(6)
Ti4 Ti4 Ba2 6_455 4 64.29(14)
Ti4 Ti4 Ba2 6 4 105.99(19)
Ba1 Ti4 Ba2 10 4 74.25(13)
Ba2 Ti4 Ba2 7_455 4 63.20(14)
Ba2 Ti4 Ba2 13 4 80.49(17)
O5 Ti5 O5 2_755 . 83.5(11)
O5 Ti5 O3 2_755 . 97.6(10)
O5 Ti5 O3 . . 178.8(9)
O5 Ti5 O3 2_755 2_655 178.8(9)
O5 Ti5 O3 . 2_655 97.6(10)
O3 Ti5 O3 . 2_655 81.3(13)
O5 Ti5 O8 2_755 . 92.8(9)
O5 Ti5 O8 . . 92.8(9)
O3 Ti5 O8 . . 87.8(9)
O3 Ti5 O8 2_655 . 87.8(9)
O5 Ti5 O10 2_755 . 90.6(8)
O5 Ti5 O10 . . 90.6(8)
O3 Ti5 O10 . . 88.8(9)
O3 Ti5 O10 2_655 . 88.8(10)
O8 Ti5 O10 . . 175.5(9)
O5 Ti5 Ti5 2_755 2_755 41.8(5)
O5 Ti5 Ti5 . 2_755 41.8(5)
O3 Ti5 Ti5 . 2_755 139.3(7)
O3 Ti5 Ti5 2_655 2_755 139.3(7)
O8 Ti5 Ti5 . 2_755 90.7(6)
O10 Ti5 Ti5 . 2_755 93.8(6)
O5 Ti5 Ti5 2_755 2_655 138.2(5)
O5 Ti5 Ti5 . 2_655 138.2(5)
O3 Ti5 Ti5 . 2_655 40.7(7)
O3 Ti5 Ti5 2_655 2_655 40.7(7)
O8 Ti5 Ti5 . 2_655 89.3(6)
O10 Ti5 Ti5 . 2_655 86.2(6)
Ti5 Ti5 Ti5 2_755 2_655 180.0000(10)
O5 Ti5 Ba2 2_755 11_655 52.8(6)
O5 Ti5 Ba2 . 11_655 129.3(6)
O3 Ti5 Ba2 . 11_655 52.0(7)
O3 Ti5 Ba2 2_655 11_655 126.5(7)
O8 Ti5 Ba2 . 11_655 68.26(14)
O10 Ti5 Ba2 . 11_655 111.69(14)
Ti5 Ti5 Ba2 2_755 11_655 89.97(13)
Ti5 Ti5 Ba2 2_655 11_655 90.03(12)
O5 Ti5 Ba2 2_755 2_655 129.3(6)
O5 Ti5 Ba2 . 2_655 52.8(6)
O3 Ti5 Ba2 . 2_655 126.5(7)
O3 Ti5 Ba2 2_655 2_655 52.0(7)
O8 Ti5 Ba2 . 2_655 68.26(14)
O10 Ti5 Ba2 . 2_655 111.69(14)
Ti5 Ti5 Ba2 2_755 2_655 89.97(13)
Ti5 Ti5 Ba2 2_655 2_655 90.03(13)
Ba2 Ti5 Ba2 11_655 2_655 136.5(3)
O5 Ti5 Ba1 2_755 1_655 48.8(7)
O5 Ti5 Ba1 . 1_655 92.6(7)
O3 Ti5 Ba1 . 1_655 87.7(7)
O3 Ti5 Ba1 2_655 1_655 130.4(8)
O8 Ti5 Ba1 . 1_655 140.2(4)
O10 Ti5 Ba1 . 1_655 42.5(4)
Ti5 Ti5 Ba1 2_755 1_655 68.28(10)
Ti5 Ti5 Ba1 2_655 1_655 111.72(10)
Ba2 Ti5 Ba1 11_655 1_655 77.99(9)
Ba2 Ti5 Ba1 2_655 1_655 140.7(2)
O5 Ti5 Ba1 2_755 2_655 92.6(7)
O5 Ti5 Ba1 . 2_655 48.8(7)
O3 Ti5 Ba1 . 2_655 130.4(8)
O3 Ti5 Ba1 2_655 2_655 87.7(7)
O8 Ti5 Ba1 . 2_655 140.2(4)
O10 Ti5 Ba1 . 2_655 42.5(4)
Ti5 Ti5 Ba1 2_755 2_655 68.28(10)
Ti5 Ti5 Ba1 2_655 2_655 111.72(10)
Ba2 Ti5 Ba1 11_655 2_655 140.7(2)
Ba2 Ti5 Ba1 2_655 2_655 77.99(9)
Ba1 Ti5 Ba1 1_655 2_655 63.80(14)
O12 Si1 O12 12 3_556 105(3)
O12 Si1 O7 12 . 108.8(14)
O12 Si1 O7 3_556 . 108.8(14)
O12 Si1 O6 12 . 105.6(14)
O12 Si1 O6 3_556 . 105.6(14)
O7 Si1 O6 . . 122(2)
O12 Si1 Ba2 12 12 30.1(12)
O12 Si1 Ba2 3_556 12 135.5(16)
O7 Si1 Ba2 . 12 94.9(5)
O6 Si1 Ba2 . 12 92.0(5)
O12 Si1 Ba2 12 3_556 135.5(16)
O12 Si1 Ba2 3_556 3_556 30.1(12)
O7 Si1 Ba2 . 3_556 94.9(5)
O6 Si1 Ba2 . 3_556 92.0(5)
Ba2 Si1 Ba2 12 3_556 165.3(10)
O12 Si1 OW2 12 3_556 52.7(13)
O12 Si1 OW2 3_556 3_556 52.7(13)
O7 Si1 OW2 . 3_556 120.3(15)
O6 Si1 OW2 . 3_556 118.0(15)
Ba2 Si1 OW2 12 3_556 82.8(5)
Ba2 Si1 OW2 3_556 3_556 82.8(5)
O12 Si1 Ba2 12 2 58.6(11)
O12 Si1 Ba2 3_556 2 113.5(13)
O7 Si1 Ba2 . 2 137.8(8)
O6 Si1 Ba2 . 2 47.1(8)
Ba2 Si1 Ba2 12 2 52.8(3)
Ba2 Si1 Ba2 3_556 2 122.8(6)
OW2 Si1 Ba2 3_556 2 85.6(4)
O12 Si1 Ba2 12 9_556 113.5(13)
O12 Si1 Ba2 3_556 9_556 58.6(11)
O7 Si1 Ba2 . 9_556 137.8(8)
O6 Si1 Ba2 . 9_556 47.1(8)
Ba2 Si1 Ba2 12 9_556 122.8(6)
Ba2 Si1 Ba2 3_556 9_556 52.8(3)
OW2 Si1 Ba2 3_556 9_556 85.6(4)
Ba2 Si1 Ba2 2 9_556 70.6(3)
O12 Si1 Ba2 12 2_655 61.4(11)
O12 Si1 Ba2 3_556 2_655 115.3(13)
O7 Si1 Ba2 . 2_655 47.7(8)
O6 Si1 Ba2 . 2_655 139.0(8)
Ba2 Si1 Ba2 12 2_655 56.5(3)
Ba2 Si1 Ba2 3_556 2_655 125.3(6)
OW2 Si1 Ba2 3_556 2_655 86.1(4)
Ba2 Si1 Ba2 2 2_655 109.33(11)
Ba2 Si1 Ba2 9_556 2_655 171.7(6)
O12 Si1 Ba2 12 9_656 115.3(13)
O12 Si1 Ba2 3_556 9_656 61.4(11)
O7 Si1 Ba2 . 9_656 47.7(8)
O6 Si1 Ba2 . 9_656 139.0(8)
Ba2 Si1 Ba2 12 9_656 125.3(6)
Ba2 Si1 Ba2 3_556 9_656 56.5(3)
OW2 Si1 Ba2 3_556 9_656 86.1(4)
Ba2 Si1 Ba2 2 9_656 171.7(6)
Ba2 Si1 Ba2 9_556 9_656 109.33(11)
Ba2 Si1 Ba2 2_655 9_656 69.5(3)
O12 Si2 O12 7_455 4 110(3)
O12 Si2 O4 7_455 . 105.9(13)
O12 Si2 O4 4 . 107.5(13)
O12 Si2 O4 7_455 6_455 107.5(13)
O12 Si2 O4 4 6_455 105.9(13)
O4 Si2 O4 . 6_455 120(2)
O12 Si2 Ba2 7_455 7_455 31.2(12)
O12 Si2 Ba2 4 7_455 141.1(16)
O4 Si2 Ba2 . 7_455 91.2(7)
O4 Si2 Ba2 6_455 7_455 92.6(7)
O12 Si2 Ba2 7_455 4 141.1(16)
O12 Si2 Ba2 4 4 31.2(12)
O4 Si2 Ba2 . 4 92.6(7)
O4 Si2 Ba2 6_455 4 91.2(7)
Ba2 Si2 Ba2 7_455 4 172.4(11)
O12 Si2 OW2 7_455 7_455 54.9(13)
O12 Si2 OW2 4 7_455 54.9(13)
O4 Si2 OW2 . 7_455 120.0(11)
O4 Si2 OW2 6_455 7_455 120.0(11)
Ba2 Si2 OW2 7_455 7_455 86.2(5)
Ba2 Si2 OW2 4 7_455 86.2(5)
O12 Si2 Ba2 7_455 13_455 59.7(10)
O12 Si2 Ba2 4 13_455 117.4(11)
O4 Si2 Ba2 . 13_455 135.2(9)
O4 Si2 Ba2 6_455 13_455 47.9(8)
Ba2 Si2 Ba2 7_455 13_455 53.57(10)
Ba2 Si2 Ba2 4 13_455 126.07(13)
OW2 Si2 Ba2 7_455 13_455 87.8(3)
O12 Si2 Ba2 7_455 10 117.4(11)
O12 Si2 Ba2 4 10 59.7(10)
O4 Si2 Ba2 . 10 47.9(8)
O4 Si2 Ba2 6_455 10 135.2(9)
Ba2 Si2 Ba2 7_455 10 126.07(13)
Ba2 Si2 Ba2 4 10 53.57(10)
OW2 Si2 Ba2 7_455 10 87.8(3)
Ba2 Si2 Ba2 13_455 10 175.6(6)
O12 Si2 Ba2 7_455 13 61.8(10)
O12 Si2 Ba2 4 13 115.4(11)
O4 Si2 Ba2 . 13 44.6(8)
O4 Si2 Ba2 6_455 13 138.6(10)
Ba2 Si2 Ba2 7_455 13 56.81(11)
Ba2 Si2 Ba2 4 13 122.85(13)
OW2 Si2 Ba2 7_455 13 87.8(3)
Ba2 Si2 Ba2 13_455 13 110.38(10)
Ba2 Si2 Ba2 10 13 69.44(10)
O12 Si2 Ba2 7_455 10_455 115.4(11)
O12 Si2 Ba2 4 10_455 61.8(10)
O4 Si2 Ba2 . 10_455 138.6(10)
O4 Si2 Ba2 6_455 10_455 44.6(8)
Ba2 Si2 Ba2 7_455 10_455 122.85(13)
Ba2 Si2 Ba2 4 10_455 56.81(11)
OW2 Si2 Ba2 7_455 10_455 87.8(3)
Ba2 Si2 Ba2 13_455 10_455 69.45(10)
Ba2 Si2 Ba2 10 10_455 110.38(10)
Ba2 Si2 Ba2 13 10_455 175.7(6)
O10 Si3 O10 . 2_655 121.2(19)
O10 Si3 O1 . . 106.7(6)
O10 Si3 O1 2_655 . 106.7(6)
O10 Si3 O1 . 2_655 106.7(6)
O10 Si3 O1 2_655 2_655 106.7(6)
O1 Si3 O1 . 2_655 108.5(17)
O10 Si3 Ba1 . 1_655 46.0(6)
O10 Si3 Ba1 2_655 1_655 137.4(6)
O1 Si3 Ba1 . 1_655 60.9(3)
O1 Si3 Ba1 2_655 1_655 115.9(4)
O10 Si3 Ba1 . 2 137.4(6)
O10 Si3 Ba1 2_655 2 46.0(6)
O1 Si3 Ba1 . 2 115.9(4)
O1 Si3 Ba1 2_655 2 60.9(3)
Ba1 Si3 Ba1 1_655 2 175.2(3)
O10 Si3 Ba1 . . 137.4(6)
O10 Si3 Ba1 2_655 . 46.0(6)
O1 Si3 Ba1 . . 60.9(3)
O1 Si3 Ba1 2_655 . 115.9(4)
Ba1 Si3 Ba1 1_655 . 110.35(6)
Ba1 Si3 Ba1 2 . 69.43(6)
O10 Si3 Ba1 . 2_655 46.0(6)
O10 Si3 Ba1 2_655 2_655 137.4(6)
O1 Si3 Ba1 . 2_655 115.9(4)
O1 Si3 Ba1 2_655 2_655 60.9(3)
Ba1 Si3 Ba1 1_655 2_655 69.43(6)
Ba1 Si3 Ba1 2 2_655 110.35(6)
Ba1 Si3 Ba1 . 2_655 175.2(3)
O11 Si4 O11 11_655 . 114(2)
O11 Si4 O1 11_655 10 109.3(6)
O11 Si4 O1 . 10 109.3(6)
O11 Si4 O1 11_655 . 109.3(6)
O11 Si4 O1 . . 109.3(6)
O1 Si4 O1 10 . 105.4(17)
O11 Si4 Ba1 11_655 10 136.1(6)
O11 Si4 Ba1 . 10 49.7(6)
O1 Si4 Ba1 10 10 60.1(3)
O1 Si4 Ba1 . 10 114.6(4)
O11 Si4 Ba1 11_655 1_655 49.7(6)
O11 Si4 Ba1 . 1_655 136.1(6)
O1 Si4 Ba1 10 1_655 114.6(4)
O1 Si4 Ba1 . 1_655 60.1(3)
Ba1 Si4 Ba1 10 1_655 172.2(3)
O11 Si4 Ba1 11_655 10_655 49.7(6)
O11 Si4 Ba1 . 10_655 136.1(6)
O1 Si4 Ba1 10 10_655 60.1(3)
O1 Si4 Ba1 . 10_655 114.6(4)
Ba1 Si4 Ba1 10 10_655 109.26(7)
Ba1 Si4 Ba1 1_655 10_655 70.18(6)
O11 Si4 Ba1 11_655 . 136.1(6)
O11 Si4 Ba1 . . 49.7(6)
O1 Si4 Ba1 10 . 114.6(4)
O1 Si4 Ba1 . . 60.1(3)
Ba1 Si4 Ba1 10 . 70.18(6)
Ba1 Si4 Ba1 1_655 . 109.26(7)
Ba1 Si4 Ba1 10_655 . 172.2(3)
Si4 O1 Si3 . . 163.0(16)
Si4 O1 Ba1 . 1_655 93.4(5)
Si3 O1 Ba1 . 1_655 92.4(5)
Si4 O1 Ba1 . . 93.4(5)
Si3 O1 Ba1 . . 92.4(5)
Ba1 O1 Ba1 1_655 . 139.8(8)
Ti1 O2 Ti1 . 7_455 96.9(12)
Ti1 O2 Ti4 . . 130.0(6)
Ti1 O2 Ti4 7_455 . 130.0(6)
Ti1 O2 Ba1 . 10 102.9(7)
Ti1 O2 Ba1 7_455 10 102.9(7)
Ti4 O2 Ba1 . 10 84.6(8)
Ti5 O3 Ti5 2_655 . 98.6(13)
Ti5 O3 Ba2 2_655 11_655 153.7(13)
Ti5 O3 Ba2 . 11_655 91.2(4)
Ti5 O3 Ba2 2_655 . 91.2(4)
Ti5 O3 Ba2 . . 153.7(13)
Ba2 O3 Ba2 11_655 . 70.5(8)
Si2 O4 Si2 . 11 120(2)
Si2 O4 Ti4 . . 120.0(11)
Si2 O4 Ti4 11 . 120.0(11)
Si2 O4 Ba2 . 13 109.1(13)
Si2 O4 Ba2 11 13 49.5(5)
Ti4 O4 Ba2 . 13 107.9(9)
Si2 O4 Ba2 . 7_455 49.5(5)
Si2 O4 Ba2 11 7_455 109.1(13)
Ti4 O4 Ba2 . 7_455 107.9(9)
Ba2 O4 Ba2 13 7_455 68.6(6)
Si2 O4 Ba2 . 4 48.8(5)
Si2 O4 Ba2 11 4 104.5(12)
Ti4 O4 Ba2 . 4 115.0(9)
Ba2 O4 Ba2 13 4 137.1(13)
Ba2 O4 Ba2 7_455 4 98.1(6)
Si2 O4 Ba2 . 10 104.5(12)
Si2 O4 Ba2 11 10 48.8(5)
Ti4 O4 Ba2 . 10 115.0(9)
Ba2 O4 Ba2 13 10 98.1(6)
Ba2 O4 Ba2 7_455 10 137.1(13)
Ba2 O4 Ba2 4 10 63.4(5)
Ti5 O5 Ti5 2_755 . 96.3(11)
Ti5 O5 Ba2 2_755 2_655 146.7(11)
Ti5 O5 Ba2 . 2_655 92.0(4)
Ti5 O5 Ba2 2_755 12_655 92.0(4)
Ti5 O5 Ba2 . 12_655 146.7(11)
Ba2 O5 Ba2 2_655 12_655 65.0(5)
Ti5 O5 Ba1 2_755 2_655 102.1(8)
Ti5 O5 Ba1 . 2_655 102.1(8)
Ba2 O5 Ba1 2_655 2_655 107.5(7)
Ba2 O5 Ba1 12_655 2_655 107.5(7)
Si1 O6 Si1 11 . 123(3)
Si1 O6 Ti3 11 . 118.3(14)
Si1 O6 Ti3 . . 118.3(14)
Si1 O6 Ba2 11 2 49.8(4)
Si1 O6 Ba2 . 2 106.0(13)
Ti3 O6 Ba2 . 2 112.9(8)
Si1 O6 Ba2 11 12 106.0(13)
Si1 O6 Ba2 . 12 49.8(4)
Ti3 O6 Ba2 . 12 112.9(8)
Ba2 O6 Ba2 2 12 63.1(4)
Si1 O6 Ba2 11 3_556 106.0(13)
Si1 O6 Ba2 . 3_556 49.8(4)
Ti3 O6 Ba2 . 3_556 112.9(8)
Ba2 O6 Ba2 2 3_556 134.3(16)
Ba2 O6 Ba2 12 3_556 98.7(8)
Si1 O6 Ba2 11 9_556 49.8(4)
Si1 O6 Ba2 . 9_556 106.0(13)
Ti3 O6 Ba2 . 9_556 112.9(8)
Ba2 O6 Ba2 2 9_556 98.7(8)
Ba2 O6 Ba2 12 9_556 134.3(16)
Ba2 O6 Ba2 3_556 9_556 63.1(4)
Si1 O7 Si1 . 11_655 120(3)
Si1 O7 Ti2 . . 120.0(13)
Si1 O7 Ti2 11_655 . 120.0(13)
Si1 O7 Ba2 . 12 48.1(4)
Si1 O7 Ba2 11_655 12 105.8(13)
Ti2 O7 Ba2 . 12 113.3(7)
Si1 O7 Ba2 . 2_655 105.8(13)
Si1 O7 Ba2 11_655 2_655 48.1(4)
Ti2 O7 Ba2 . 2_655 113.3(7)
Ba2 O7 Ba2 12 2_655 65.7(4)
Si1 O7 Ba2 . 9_656 105.8(13)
Si1 O7 Ba2 11_655 9_656 48.1(4)
Ti2 O7 Ba2 . 9_656 113.3(7)
Ba2 O7 Ba2 12 9_656 133.4(15)
Ba2 O7 Ba2 2_655 9_656 95.7(7)
Si1 O7 Ba2 . 3_556 48.1(4)
Si1 O7 Ba2 11_655 3_556 105.8(13)
Ti2 O7 Ba2 . 3_556 113.3(7)
Ba2 O7 Ba2 12 3_556 95.7(7)
Ba2 O7 Ba2 2_655 3_556 133.4(15)
Ba2 O7 Ba2 9_656 3_556 65.7(4)
Ti3 O8 Ti2 1_655 . 97.5(13)
Ti3 O8 Ti5 1_655 . 131.0(12)
Ti2 O8 Ti5 . . 131.6(11)
Ti3 O8 Ba2 1_655 11_655 99.0(4)
Ti2 O8 Ba2 . 11_655 99.5(4)
Ti5 O8 Ba2 . 11_655 75.9(5)
Ti3 O8 Ba2 1_655 2_655 99.0(4)
Ti2 O8 Ba2 . 2_655 99.5(4)
Ti5 O8 Ba2 . 2_655 75.9(5)
Ba2 O8 Ba2 11_655 2_655 151.7(10)
Ti4 O9 Ti4 6 . 98.4(10)
Ti4 O9 Ba1 6 10 148.0(11)
Ti4 O9 Ba1 . 10 95.3(6)
Ti4 O9 Ba2 6 10 99.8(8)
Ti4 O9 Ba2 . 10 100.2(8)
Ba1 O9 Ba2 10 10 106.0(7)
Si3 O10 Ti5 . . 123.2(13)
Si3 O10 Ba1 . 1_655 109.4(9)
Ti5 O10 Ba1 . 1_655 107.5(7)
Si3 O10 Ba1 . 2_655 109.4(9)
Ti5 O10 Ba1 . 2_655 107.5(7)
Ba1 O10 Ba1 1_655 2_655 96.6(7)
Si4 O11 Ti1 . . 126.9(14)
Si4 O11 Ba1 . 10 104.9(10)
Ti1 O11 Ba1 . 10 110.7(7)
Si4 O11 Ba1 . . 104.9(10)
Ti1 O11 Ba1 . . 110.7(7)
Ba1 O11 Ba1 10 . 93.4(7)
Ba2 O12 Si1 . 3_556 101(2)
Ba2 O12 Si2 . 7 96(2)
Si1 O12 Si2 3_556 7 162(3)
Ba2 O12 Ba2 . 11 68.5(15)
Si1 O12 Ba2 3_556 11 95.1(14)
Si2 O12 Ba2 7 11 92.9(13)
Ba2 O12 Ba2 . 11_655 71.6(15)
Si1 O12 Ba2 3_556 11_655 92.6(13)
Si2 O12 Ba2 7 11_655 91.4(12)
Ba2 O12 Ba2 11 11_655 140.1(12)
Ba1 OW1 Ba1 10 . 90.91(9)
Ba1 OW1 Ba1 10 9 89.09(9)
Ba1 OW1 Ba1 . 9 180.00(8)
Ba1 OW1 Ba1 10 2 180.00(5)
Ba1 OW1 Ba1 . 2 89.09(9)
Ba1 OW1 Ba1 9 2 90.91(9)
Si2 OW2 Si2 7 11_556 180.000(2)
Si2 OW2 Si1 7 15 90.000(2)
Si2 OW2 Si1 11_556 15 90.000(2)
Si2 OW2 Si1 7 3_556 90.000(2)
Si2 OW2 Si1 11_556 3_556 90.000(2)
Si1 OW2 Si1 15 3_556 180.000(3)
Si2 OW2 Ba2 7 6 44.61(7)
Si2 OW2 Ba2 11_556 6 135.39(7)
Si1 OW2 Ba2 15 6 45.41(7)
Si1 OW2 Ba2 3_556 6 134.59(7)
Si2 OW2 Ba2 7 . 44.61(7)
Si2 OW2 Ba2 11_556 . 135.39(7)
Si1 OW2 Ba2 15 . 134.59(7)
Si1 OW2 Ba2 3_556 . 45.41(7)
Ba2 OW2 Ba2 6 . 89.22(14)
Si2 OW2 Ba2 7 13_556 135.39(7)
Si2 OW2 Ba2 11_556 13_556 44.61(7)
Si1 OW2 Ba2 15 13_556 45.41(7)
Si1 OW2 Ba2 3_556 13_556 134.59(7)
Ba2 OW2 Ba2 6 13_556 90.78(14)
Ba2 OW2 Ba2 . 13_556 180.00(10)
Si2 OW2 Ba2 7 10_556 135.39(7)
Si2 OW2 Ba2 11_556 10_556 44.61(7)
Si1 OW2 Ba2 15 10_556 134.59(7)
Si1 OW2 Ba2 3_556 10_556 45.41(7)
Ba2 OW2 Ba2 6 10_556 180.0
Ba2 OW2 Ba2 . 10_556 90.78(14)
Ba2 OW2 Ba2 13_556 10_556 89.22(14)

loop_
_geom_bond_atom_site_label_1
_geom_bond_atom_site_label_2
_geom_bond_site_symmetry_2
_geom_bond_distance
Ba1 O9 10 2.65(2)
Ba1 O9 4 2.654(19)
Ba1 O10 1_455 2.744(14)
Ba1 O10 2_655 2.744(14)
Ba1 O11 11 2.860(16)
Ba1 O11 . 2.860(16)
Ba1 OW1 . 2.921(2)
Ba1 O5 2_655 2.99(2)
Ba1 O2 10 3.09(2)
Ba1 O1 1_455 3.145(8)
Ba1 O1 . 3.145(8)
Ba1 Ti4 10 3.534(7)
Ba2 O12 . 1.07(3)
Ba2 Si2 7 2.053(4)
Ba2 Si1 3_556 2.094(4)
Ba2 O3 . 2.63(2)
Ba2 O5 2_655 2.67(2)
Ba2 O4 13 2.70(2)
Ba2 O4 10 2.73(2)
Ba2 O6 9_556 2.738(16)
Ba2 O7 9_656 2.802(16)
Ba2 Ba2 11 2.865(5)
Ba2 OW2 . 2.917(4)
Ba2 Ba2 11_655 3.041(5)
Ti1 O2 13 1.973(18)
Ti1 O2 . 1.973(18)
Ti1 O2 6 1.973(18)
Ti1 O2 10 1.973(18)
Ti1 O11 13 1.99(3)
Ti1 O11 . 1.99(3)
Ti1 Ti1 7 2.9530(10)
Ti1 Ti1 7_455 2.9530(10)
Ti1 Ba1 6 4.020(2)
Ti1 Ba1 13 4.020(2)
Ti1 Ba1 10 4.020(2)
Ti2 O8 10_556 1.98(2)
Ti2 O8 2_655 1.98(2)
Ti2 O8 9_656 1.98(2)
Ti2 O8 . 1.98(2)
Ti2 O7 9_656 2.00(4)
Ti2 O7 . 2.00(4)
Ti2 Ti3 . 2.9530(10)
Ti2 Ti3 1_655 2.9530(10)
Ti2 Ba2 4_656 4.034(4)
Ti2 Ba2 11_655 4.034(4)
Ti2 Ba2 12 4.034(4)
Ti2 Ba2 10_556 4.034(3)
Ti3 O8 9_656 1.95(2)
Ti3 O8 1_455 1.95(2)
Ti3 O8 2_655 1.95(2)
Ti3 O8 10_456 1.95(2)
Ti3 O6 9_556 2.04(4)
Ti3 O6 . 2.04(4)
Ti3 Ti2 1_455 2.9530(10)
Ti3 Ba2 10_556 4.002(4)
Ti3 Ba2 11 4.002(3)
Ti3 Ba2 2 4.002(4)
Ti3 Ba2 4_556 4.002(3)
Ti4 O9 6 1.828(18)
Ti4 O9 16_455 1.828(18)
Ti4 O4 . 1.99(3)
Ti4 O2 . 2.03(3)
Ti4 O9 11 2.103(19)
Ti4 O9 . 2.103(19)
Ti4 Ti4 6_455 2.982(2)
Ti4 Ti4 6 2.982(2)
Ti4 Ba1 10 3.534(7)
Ti4 Ba2 7_455 3.814(7)
Ti4 Ba2 13 3.814(7)
Ti4 Ba2 4 4.000(7)
Ti5 O5 2_755 1.925(16)
Ti5 O5 . 1.925(16)
Ti5 O3 . 2.00(2)
Ti5 O3 2_655 2.00(2)
Ti5 O8 . 2.02(3)
Ti5 O10 . 2.03(3)
Ti5 Ti5 2_755 2.869(14)
Ti5 Ti5 2_655 3.037(14)
Ti5 Ba2 11_655 3.344(5)
Ti5 Ba2 2_655 3.344(5)
Ti5 Ba1 1_655 3.877(7)
Ti5 Ba1 2_655 3.877(7)
Si1 O12 12 1.60(3)
Si1 O12 3_556 1.60(3)
Si1 O7 . 1.69(2)
Si1 O6 . 1.69(3)
Si1 Ba2 12 2.094(4)
Si1 Ba2 3_556 2.094(4)
Si1 OW2 3_556 2.310(18)
Si1 Ba2 2 3.594(13)
Si1 Ba2 9_556 3.594(13)
Si1 Ba2 2_655 3.645(14)
Si1 Ba2 9_656 3.645(14)
Si2 O12 7_455 1.64(3)
Si2 O12 4 1.64(3)
Si2 O4 . 1.706(19)
Si2 O4 6_455 1.706(19)
Si2 Ba2 7_455 2.053(4)
Si2 Ba2 4 2.053(4)
Si2 OW2 7_455 2.214(19)
Si2 Ba2 13_455 3.561(3)
Si2 Ba2 10 3.561(3)
Si2 Ba2 13 3.632(3)
Si2 Ba2 10_455 3.633(3)
Si3 O10 . 1.59(2)
Si3 O10 2_655 1.59(2)
Si3 O1 . 1.62(2)
Si3 O1 2_655 1.62(2)
Si3 Ba1 1_655 3.5973(15)
Si3 Ba1 2 3.5973(15)
Si3 Ba1 2_655 3.5973(15)
Si4 O11 11_655 1.60(3)
Si4 O11 . 1.60(3)
Si4 O1 10 1.62(2)
Si4 O1 . 1.62(2)
Si4 Ba1 10 3.6214(17)
Si4 Ba1 1_655 3.6214(17)
Si4 Ba1 10_655 3.6214(17)
O1 Ba1 1_655 3.145(8)
O2 Ti1 7_455 1.973(18)
O2 Ba1 10 3.09(2)
O3 Ti5 2_655 2.00(2)
O3 Ba2 11_655 2.63(2)
O4 Si2 11 1.706(19)
O4 Ba2 13 2.70(2)
O4 Ba2 7_455 2.70(2)
O4 Ba2 4 2.73(2)
O4 Ba2 10 2.73(2)
O5 Ti5 2_755 1.925(16)
O5 Ba2 2_655 2.67(2)
O5 Ba2 12_655 2.67(2)
O5 Ba1 2_655 2.99(2)
O6 Si1 11 1.69(3)
O6 Ba2 2 2.738(16)
O6 Ba2 12 2.738(16)
O6 Ba2 3_556 2.738(16)
O6 Ba2 9_556 2.738(16)
O7 Si1 11_655 1.69(2)
O7 Ba2 12 2.802(16)
O7 Ba2 2_655 2.802(16)
O7 Ba2 9_656 2.802(16)
O7 Ba2 3_556 2.802(16)
O8 Ti3 1_655 1.95(2)
O8 Ba2 11_655 3.203(8)
O8 Ba2 2_655 3.203(8)
O9 Ti4 6 1.828(18)
O9 Ba1 10 2.654(19)
O9 Ba2 10 3.05(2)
O10 Ba1 1_655 2.744(14)
O10 Ba1 2_655 2.744(14)
O11 Ba1 10 2.860(16)
O12 Si1 3_556 1.60(3)
O12 Si2 7 1.64(3)
O12 Ba2 11 3.08(3)
O12 Ba2 11_655 3.20(3)
OW1 Ba1 10 2.921(2)
OW1 Ba1 9 2.921(2)
OW1 Ba1 2 2.921(2)
OW2 Si2 7 2.214(19)
OW2 Si2 11_556 2.214(19)
OW2 Si1 15 2.310(18)
OW2 Si1 3_556 2.310(18)
OW2 Ba2 6 2.917(4)
OW2 Ba2 13_556 2.917(4)
OW2 Ba2 10_556 2.917(4)
